data_2200348
loop_
_publ_author_name
'Lensink, Cornelis'
'Gainsford, Graeme J.'
'Brandsma, Menno'

_publ_section_title
Dichloro[(3-methyl-2-<i>p</i>-tolylsulfonamidobutyl)-\k^2^<i>N</i>,<i>O</i>:\h^5^-cyclopentadienyl]titanium
_journal_issue 5
_journal_name_full 'Acta Crystallographica Section E'
_journal_page_first m211
_journal_page_last m212
_journal_paper_doi 10.1107/S1600536801007061
_journal_volume 57
_journal_year 2001
_chemical_formula_iupac '[Ti Cl2 (C17 H21 N O2 S)]'
_chemical_formula_moiety 'C17 H21 Cl2 N1 O2 S1 Ti1'
_chemical_formula_sum 'C17 H21 Cl2 N O2 S Ti'
_chemical_formula_weight 422.21
_chemical_name_systematic
;Dichoro[(3-methyl-2-p-tolylsulfonamidobutyl)-\k^2^N,O:\h^5^-cyclopentadienyl]-
titanium
;
_space_group_IT_number 19
_symmetry_cell_setting orthorhombic
_symmetry_space_group_name_Hall 'P 2ac 2ab'
_symmetry_space_group_name_H-M 'P 21 21 21'
_audit_creation_method SHELXL-97
_cell_angle_alpha 90.00
_cell_angle_beta 90.00
_cell_angle_gamma 90.00
_cell_formula_units_Z 4
_cell_length_a 8.8053(18)
_cell_length_b 13.885(3)
_cell_length_c 15.647(3)
_cell_measurement_reflns_used 8192
_cell_measurement_temperature 163(2)
_cell_measurement_theta_max 26.4
_cell_measurement_theta_min 2.7
_cell_volume 1913.0(7)
_computing_cell_refinement SMART
_computing_data_collection 'SMART (Siemens, 1996)'
_computing_data_reduction 'SAINT (Siemens, 1996) and SADABS (Sheldrick, 1996)'
_computing_molecular_graphics 'ORTEP-3 in WinGX (Farrugia, 1997)'
_computing_publication_material 'WinGX (Farrugia, 1999)'
_computing_structure_refinement 'SHELXL97 (Sheldrick, 1997)'
_computing_structure_solution 'SHELXS97 (Sheldrick, 1997)'
_diffrn_ambient_temperature 163(2)
_diffrn_detector_area_resol_mean 8.192
_diffrn_measured_fraction_theta_full .990
_diffrn_measured_fraction_theta_max .990
_diffrn_measurement_device_type 'CCD area-detector'
_diffrn_measurement_method '\f and \w'
_diffrn_radiation_monochromator graphite
_diffrn_radiation_source 'fine-focus sealed tube'
_diffrn_radiation_type MoK\a
_diffrn_radiation_wavelength .71073
_diffrn_reflns_av_R_equivalents .018
_diffrn_reflns_av_sigmaI/netI .016
_diffrn_reflns_limit_h_max 10
_diffrn_reflns_limit_h_min -11
_diffrn_reflns_limit_k_max 17
_diffrn_reflns_limit_k_min -17
_diffrn_reflns_limit_l_max 19
_diffrn_reflns_limit_l_min -7
_diffrn_reflns_number 10578
_diffrn_reflns_theta_full 26.5
_diffrn_reflns_theta_max 26.5
_diffrn_reflns_theta_min 2.7
_diffrn_standards_decay_% 0
_diffrn_standards_number 0
_exptl_absorpt_coefficient_mu .845
_exptl_absorpt_correction_T_max .639
_exptl_absorpt_correction_T_min .571
_exptl_absorpt_correction_type multi-scan
_exptl_absorpt_process_details '(Blessing, 1995)'
_exptl_crystal_colour yellow
_exptl_crystal_density_diffrn 1.466
_exptl_crystal_density_method 'not measured'
_exptl_crystal_description block
_exptl_crystal_F_000 872
_exptl_crystal_size_max .60
_exptl_crystal_size_mid .54
_exptl_crystal_size_min .53
_refine_diff_density_max .20
_refine_diff_density_min -.17
_refine_ls_abs_structure_details 'Flack (1983)'
_refine_ls_abs_structure_Flack .01(2)
_refine_ls_extinction_method none
_refine_ls_goodness_of_fit_ref 1.06
_refine_ls_hydrogen_treatment constr
_refine_ls_matrix_type full
_refine_ls_number_parameters 220
_refine_ls_number_reflns 3902
_refine_ls_number_restraints 0
_refine_ls_restrained_S_all 1.06
_refine_ls_R_factor_all .022
_refine_ls_R_factor_gt .021
_refine_ls_shift/su_max .032
_refine_ls_shift/su_mean .001
_refine_ls_structure_factor_coef Fsqd
_refine_ls_weighting_details 'calc w = 1/[\s^2^(Fo^2^)+(0.0315P)^2^+0.3134P] where P = (Fo^2^+2Fc^2^)/3'
_refine_ls_weighting_scheme calc
_refine_ls_wR_factor_ref .056
_reflns_number_gt 3769
_reflns_number_total 3902
_reflns_threshold_expression I>2\s(I)
_cod_data_source_file tk6016.cif
_cod_data_source_block I
_cod_depositor_comments
;
The following automatic conversions were performed:
'_geom_bond_publ_flag' value 'Y' changed to 'y' according to
'/home/saulius/struct/CIF-dictionaries/cif_core.dic' dictionary named
'cif_core.dic' version 2.4.1 from 2010-06-29 (14
times).

'_geom_bond_publ_flag' value 'N' changed to 'n' according to
'/home/saulius/struct/CIF-dictionaries/cif_core.dic' dictionary named
'cif_core.dic' version 2.4.1 from 2010-06-29 (38 times).

Automatic conversion script
Id: cif_fix_enum 1527 2010-12-29 10:47:43Z saulius 

The following automatic conversions were performed:

'_exptl_absorpt_correction_type' value 'multi scan' changed to
'multi-scan' according to
/home/saulius/struct/CIF-dictionaries/cif_core.dic dictionary named
'cif_core.dic' version 2.4.1 from 2010-06-29.

'_geom_bond_publ_flag'
value 'Y' changed to 'y' according to
/home/saulius/struct/CIF-dictionaries/cif_core.dic dictionary named
'cif_core.dic' version 2.4.1 from 2010-06-29 (14
times).

'_geom_bond_publ_flag' value 'N' changed to 'n' according to
/home/saulius/struct/CIF-dictionaries/cif_core.dic dictionary named
'cif_core.dic' version 2.4.1 from 2010-06-29 (38
times).

'_geom_angle_publ_flag' value 'Y' changed to 'y' according
to /home/saulius/struct/CIF-dictionaries/cif_core.dic dictionary
named 'cif_core.dic' version 2.4.1 from 2010-06-29 (16
times).

'_geom_angle_publ_flag' value 'N' changed to 'n' according
to /home/saulius/struct/CIF-dictionaries/cif_core.dic dictionary
named 'cif_core.dic' version 2.4.1 from 2010-06-29 (114
times).

'_geom_torsion_publ_flag' value 'N' changed to 'n' according
to /home/saulius/struct/CIF-dictionaries/cif_core.dic dictionary
named 'cif_core.dic' version 2.4.1 from 2010-06-29 (151
time).

'_geom_torsion_publ_flag' value 'Y' changed to 'y' according
to /home/saulius/struct/CIF-dictionaries/cif_core.dic dictionary
named 'cif_core.dic' version 2.4.1 from 2010-06-29 (8 times).

Automatic conversion script
Id: cif_fix_values 1715 2011-07-08 13:25:40Z adriana 
;
_cod_database_code 2200348
_cod_database_fobs_code 2200348

loop_
_symmetry_equiv_pos_as_xyz
'x, y, z'
'-x+1/2, -y, z+1/2'
'x+1/2, -y+1/2, -z'
'-x, y+1/2, -z+1/2'

loop_
_atom_site_label
_atom_site_fract_x
_atom_site_fract_y
_atom_site_fract_z
_atom_site_U_iso_or_equiv
_atom_site_adp_type
_atom_site_calc_flag
_atom_site_refinement_flags
_atom_site_occupancy
_atom_site_disorder_assembly
_atom_site_disorder_group
_atom_site_type_symbol
Ti1 -.06464(4) -.75884(2) -.857962(18) .02795(8) Uani d . 1 . . Ti
S1 .19418(5) -.68270(3) -.77800(2) .02726(9) Uani d . 1 . . S
Cl2 -.08012(6) -.64725(3) -.96755(3) .04066(11) Uani d . 1 . . Cl
Cl1 -.24725(6) -.72021(4) -.75960(3) .04341(12) Uani d . 1 . . Cl
O1 .33386(16) -.65957(9) -.82000(8) .0377(3) Uani d . 1 . . O
O2 .05716(17) -.62834(8) -.80174(8) .0359(3) Uani d . 1 . . O
N1 .13216(16) -.78905(10) -.79873(9) .0273(3) Uani d . 1 . . N
C1 .2225(2) -.66440(11) -.66797(10) .0280(4) Uani d . 1 . . C
C2 .3684(2) -.64777(12) -.63846(11) .0323(4) Uani d . 1 . . C
H2 .4529 -.6518 -.6760 .039 Uiso calc R 1 . . H
C3 .3885(2) -.62506(14) -.55252(12) .0394(4) Uani d . 1 . . C
H3 .4881 -.6133 -.5316 .047 Uiso calc R 1 . . H
C4 .2675(3) -.61925(14) -.49740(11) .0410(5) Uani d . 1 . . C
C5 .1213(2) -.63977(14) -.52810(12) .0394(4) Uani d . 1 . . C
H5 .0375 -.6386 -.4899 .047 Uiso calc R 1 . . H
C6 .0974(2) -.66184(12) -.61389(11) .0331(4) Uani d . 1 . . C
H6 -.0017 -.6748 -.6349 .040 Uiso calc R 1 . . H
C7 .2902(3) -.58909(19) -.40564(13) .0581(6) Uani d . 1 . . C
H7A .3925 -.6072 -.3870 .087 Uiso calc R 1 . . H
H7B .2149 -.6213 -.3695 .087 Uiso calc R 1 . . H
H7C .2779 -.5192 -.4008 .087 Uiso calc R 1 . . H
C8 .2392(2) -.87172(12) -.80426(12) .0343(4) Uani d . 1 . . C
H8 .3125 -.8587 -.8517 .041 Uiso calc R 1 . . H
C9 .1378(3) -.95795(14) -.83067(18) .0537(6) Uani d . 1 . . C
H9A .1957 -1.0013 -.8689 .064 Uiso calc R 1 . . H
H9B .1083 -.9949 -.7792 .064 Uiso calc R 1 . . H
C10 -.0009(2) -.92340(13) -.87543(12) .0376(4) Uani d . 1 . . C
C11 -.1479(2) -.91827(14) -.83980(12) .0379(4) Uani d . 1 . . C
H11 -.1761 -.9399 -.7844 .045 Uiso calc R 1 . . H
C12 -.2450(3) -.87588(15) -.89988(13) .0449(5) Uani d . 1 . . C
H12 -.3504 -.8641 -.8924 .054 Uiso calc R 1 . . H
C13 -.1610(3) -.85419(15) -.97200(13) .0484(5) Uani d . 1 . . C
H13 -.1994 -.8259 -1.0229 .058 Uiso calc R 1 . . H
C14 -.0095(3) -.88093(14) -.95742(13) .0438(5) Uani d . 1 . . C
H14 .0728 -.8721 -.9959 .053 Uiso calc R 1 . . H
C15 .3299(2) -.89083(13) -.72281(15) .0411(4) Uani d . 1 . . C
H15 .3921 -.8321 -.7107 .049 Uiso calc R 1 . . H
C16 .4398(3) -.97457(16) -.7382(2) .0724(9) Uani d . 1 . . C
H16A .5017 -.9849 -.6870 .109 Uiso calc R 1 . . H
H16B .5060 -.9593 -.7867 .109 Uiso calc R 1 . . H
H16C .3819 -1.0332 -.7508 .109 Uiso calc R 1 . . H
C17 .2335(3) -.91055(16) -.64506(16) .0549(6) Uani d . 1 . . C
H17A .1586 -.8589 -.6383 .082 Uiso calc R 1 . . H
H17B .2983 -.9133 -.5942 .082 Uiso calc R 1 . . H
H17C .1808 -.9722 -.6522 .082 Uiso calc R 1 . . H

loop_
_atom_site_aniso_label
_atom_site_aniso_U_11
_atom_site_aniso_U_22
_atom_site_aniso_U_33
_atom_site_aniso_U_12
_atom_site_aniso_U_13
_atom_site_aniso_U_23
Ti1 .03233(15) .02809(15) .02343(13) -.00239(13) -.00169(12) .00180(11)
S1 .0376(2) .02122(18) .02294(17) -.00409(17) -.00184(17) -.00013(15)
Cl2 .0467(3) .0435(2) .0318(2) -.0046(2) -.0083(2) .01186(18)
Cl1 .0435(2) .0426(3) .0441(3) .0050(2) .0103(2) .00163(19)
O1 .0472(8) .0388(7) .0272(6) -.0157(6) .0026(5) .0001(5)
O2 .0510(8) .0238(6) .0329(6) .0030(6) -.0115(6) .0013(5)
N1 .0319(7) .0216(7) .0284(7) -.0009(6) -.0010(6) -.0022(5)
C1 .0414(10) .0197(7) .0228(7) .0003(7) -.0010(7) -.0002(6)
C2 .0383(9) .0304(9) .0281(8) -.0021(7) -.0015(8) .0002(7)
C3 .0467(11) .0403(10) .0313(9) -.0046(8) -.0083(8) -.0023(8)
C4 .0605(13) .0358(10) .0266(9) .0044(9) -.0036(8) -.0012(7)
C5 .0513(11) .0371(10) .0299(9) .0052(9) .0070(8) -.0006(8)
C6 .0385(10) .0287(8) .0321(8) .0025(7) .0000(7) .0002(7)
C7 .0762(17) .0695(15) .0285(10) .0000(13) -.0057(10) -.0079(9)
C8 .0330(9) .0245(8) .0454(10) .0010(7) .0066(8) -.0079(7)
C9 .0576(13) .0261(10) .0774(16) .0029(9) -.0176(12) -.0142(10)
C10 .0483(11) .0250(9) .0396(10) -.0049(8) -.0041(8) -.0100(8)
C11 .0484(11) .0325(9) .0328(9) -.0146(9) .0000(8) -.0009(7)
C12 .0420(11) .0462(11) .0466(11) -.0142(9) -.0069(9) -.0037(9)
C13 .0676(15) .0463(12) .0314(9) -.0164(11) -.0126(10) -.0034(8)
C14 .0583(12) .0381(11) .0351(10) -.0149(9) .0105(9) -.0121(8)
C15 .0273(9) .0254(9) .0707(13) .0001(7) -.0091(9) -.0004(9)
C16 .0351(11) .0313(11) .151(3) .0064(10) -.0098(16) -.0045(14)
C17 .0683(15) .0418(11) .0547(13) .0031(11) -.0096(12) .0127(10)

loop_
_atom_type_symbol
_atom_type_description
_atom_type_scat_dispersion_real
_atom_type_scat_dispersion_imag
_atom_type_scat_source
C C .0033 .0016 'International Tables Vol C Tables 4.2.6.8 and 6.1.1.4'
H H .0000 .0000 'International Tables Vol C Tables 4.2.6.8 and 6.1.1.4'
Cl Cl .1484 .1585 'International Tables Vol C Tables 4.2.6.8 and 6.1.1.4'
N N .0061 .0033 'International Tables Vol C Tables 4.2.6.8 and 6.1.1.4'
O O .0106 .0060 'International Tables Vol C Tables 4.2.6.8 and 6.1.1.4'
S S .1246 .1234 'International Tables Vol C Tables 4.2.6.8 and 6.1.1.4'
Ti Ti .2776 .4457 'International Tables Vol C Tables 4.2.6.8 and 6.1.1.4'

loop_
_geom_angle_atom_site_label_1
_geom_angle_atom_site_label_2
_geom_angle_atom_site_label_3
_geom_angle
_geom_angle_publ_flag
N1 Ti1 O2 65.33(5) y
N1 Ti1 Cl1 110.15(4) y
O2 Ti1 Cl1 83.39(4) y
N1 Ti1 Cl2 122.15(4) y
O2 Ti1 Cl2 77.39(4) y
Cl1 Ti1 Cl2 107.44(2) y
N1 Ti1 C11 90.95(6) y
O2 Ti1 C11 148.02(6) y
Cl1 Ti1 C11 85.43(5) n
Cl2 Ti1 C11 134.58(5) n
N1 Ti1 C14 88.66(7) n
O2 Ti1 C14 136.91(7) n
Cl1 Ti1 C14 139.35(6) n
Cl2 Ti1 C14 90.26(6) n
C11 Ti1 C14 57.67(7) n
N1 Ti1 C12 124.30(7) n
O2 Ti1 C12 165.49(7) n
Cl1 Ti1 C12 82.86(6) n
Cl2 Ti1 C12 102.41(6) n
C11 Ti1 C12 34.57(7) n
C14 Ti1 C12 57.31(8) n
N1 Ti1 C10 69.36(6) n
O2 Ti1 C10 134.35(6) n
Cl1 Ti1 C10 118.03(5) n
Cl2 Ti1 C10 125.04(5) n
C11 Ti1 C10 34.80(7) n
C14 Ti1 C10 34.86(7) n
C12 Ti1 C10 57.61(7) n
N1 Ti1 C13 122.51(7) n
O2 Ti1 C13 154.01(6) n
Cl1 Ti1 C13 112.59(6) n
Cl2 Ti1 C13 78.22(6) n
C11 Ti1 C13 56.97(7) n
C14 Ti1 C13 34.52(8) n
C12 Ti1 C13 33.89(8) n
C10 Ti1 C13 57.39(7) n
O1 S1 O2 118.29(8) n
O1 S1 N1 113.93(8) y
O2 S1 N1 98.15(8) y
O1 S1 C1 107.19(8) n
O2 S1 C1 106.82(8) n
N1 S1 C1 112.24(8) n
S1 O2 Ti1 94.33(6) y
C8 N1 S1 120.35(12) y
C8 N1 Ti1 132.89(11) y
S1 N1 Ti1 101.20(7) n
C2 C1 C6 121.88(15) n
C2 C1 S1 118.81(13) n
C6 C1 S1 119.21(14) n
C1 C2 C3 118.53(17) n
C1 C2 H2 120.7 n
C3 C2 H2 120.7 n
C4 C3 C2 121.39(18) n
C4 C3 H3 119.3 n
C2 C3 H3 119.3 n
C3 C4 C5 119.03(16) n
C3 C4 C7 120.7(2) n
C5 C4 C7 120.2(2) n
C6 C5 C4 120.85(18) n
C6 C5 H5 119.6 n
C4 C5 H5 119.6 n
C1 C6 C5 118.25(18) n
C1 C6 H6 120.9 n
C5 C6 H6 120.9 n
C4 C7 H7A 109.5 n
C4 C7 H7B 109.5 n
H7A C7 H7B 109.5 n
C4 C7 H7C 109.5 n
H7A C7 H7C 109.5 n
H7B C7 H7C 109.5 n
N1 C8 C15 114.63(14) y
N1 C8 C9 104.30(15) y
C15 C8 C9 112.92(16) n
N1 C8 H8 108.2 n
C15 C8 H8 108.2 n
C9 C8 H8 108.2 n
C10 C9 C8 110.44(16) y
C10 C9 H9A 109.6 n
C8 C9 H9A 109.6 n
C10 C9 H9B 109.6 n
C8 C9 H9B 109.6 n
H9A C9 H9B 108.1 n
C11 C10 C14 106.77(18) n
C11 C10 C9 125.69(19) n
C14 C10 C9 127.3(2) n
C11 C10 Ti1 71.84(11) n
C14 C10 Ti1 71.93(11) n
C9 C10 Ti1 116.83(12) n
C12 C11 C10 108.43(17) n
C12 C11 Ti1 73.34(11) n
C10 C11 Ti1 73.36(11) n
C12 C11 H11 125.8 n
C10 C11 H11 125.8 n
Ti1 C11 H11 119.3 n
C13 C12 C11 108.2(2) n
C13 C12 Ti1 73.58(11) n
C11 C12 Ti1 72.09(11) n
C13 C12 H12 125.9 n
C11 C12 H12 125.9 n
Ti1 C12 H12 120.2 n
C12 C13 C14 108.56(19) n
C12 C13 Ti1 72.53(11) n
C14 C13 Ti1 71.71(11) n
C12 C13 H13 125.7 n
C14 C13 H13 125.7 n
Ti1 C13 H13 121.7 n
C13 C14 C10 107.97(19) n
C13 C14 Ti1 73.77(12) n
C10 C14 Ti1 73.22(11) n
C13 C14 H14 126.0 n
C10 C14 H14 126.0 n
Ti1 C14 H14 118.9 n
C17 C15 C8 114.20(16) n
C17 C15 C16 110.2(2) n
C8 C15 C16 109.3(2) n
C17 C15 H15 107.6 n
C8 C15 H15 107.6 n
C16 C15 H15 107.6 n
C15 C16 H16A 109.5 n
C15 C16 H16B 109.5 n
H16A C16 H16B 109.5 n
C15 C16 H16C 109.5 n
H16A C16 H16C 109.5 n
H16B C16 H16C 109.5 n
C15 C17 H17A 109.5 n
C15 C17 H17B 109.5 n
H17A C17 H17B 109.5 n
C15 C17 H17C 109.5 n
H17A C17 H17C 109.5 n
H17B C17 H17C 109.5 n

loop_
_geom_bond_atom_site_label_1
_geom_bond_atom_site_label_2
_geom_bond_site_symmetry_2
_geom_bond_distance
_geom_bond_publ_flag
Ti1 N1 . 2.0095(15) y
Ti1 O2 . 2.2819(13) y
Ti1 Cl1 . 2.2895(6) y
Ti1 Cl2 . 2.3150(6) y
Ti1 C11 . 2.3491(19) y
Ti1 C14 . 2.3520(19) y
Ti1 C12 . 2.365(2) y
Ti1 C10 . 2.3686(19) y
Ti1 C13 . 2.3784(19) y
S1 O1 . 1.4309(14) y
S1 O2 . 1.4709(14) y
S1 N1 . 1.6075(14) y
S1 C1 . 1.7582(16) y
N1 C8 . 1.488(2) y
C1 C2 . 1.385(3) n
C1 C6 . 1.389(3) n
C2 C3 . 1.393(3) n
C2 H2 . .9500 n
C3 C4 . 1.374(3) n
C3 H3 . .9500 n
C4 C5 . 1.403(3) n
C4 C7 . 1.509(3) n
C5 C6 . 1.393(3) n
C5 H5 . .9500 n
C6 H6 . .9500 n
C7 H7A . .9800 n
C7 H7B . .9800 n
C7 H7C . .9800 n
C8 C15 . 1.527(3) n
C8 C9 . 1.549(3) n
C8 H8 . 1.0000 n
C9 C10 . 1.488(3) n
C9 H9A . .9900 n
C9 H9B . .9900 n
C10 C11 . 1.411(3) n
C10 C14 . 1.414(3) n
C11 C12 . 1.401(3) n
C11 H11 . .9500 n
C12 C13 . 1.383(3) n
C12 H12 . .9500 n
C13 C14 . 1.404(3) n
C13 H13 . .9500 n
C14 H14 . .9500 n
C15 C17 . 1.509(3) n
C15 C16 . 1.532(3) n
C15 H15 . 1.0000 n
C16 H16A . .9800 n
C16 H16B . .9800 n
C16 H16C . .9800 n
C17 H17A . .9800 n
C17 H17B . .9800 n
C17 H17C . .9800 n

loop_
_geom_torsion_atom_site_label_1
_geom_torsion_atom_site_label_2
_geom_torsion_atom_site_label_3
_geom_torsion_atom_site_label_4
_geom_torsion
_geom_torsion_publ_flag
O1 S1 O2 Ti1 114.88(7) n
N1 S1 O2 Ti1 -7.96(7) y
C1 S1 O2 Ti1 -124.24(7) y
N1 Ti1 O2 S1 6.93(6) n
Cl1 Ti1 O2 S1 122.71(6) n
Cl2 Ti1 O2 S1 -127.71(6) n
C11 Ti1 O2 S1 52.40(14) n
C14 Ti1 O2 S1 -51.14(11) n
C12 Ti1 O2 S1 141.4(2) n
C10 Ti1 O2 S1 -.55(11) n
C13 Ti1 O2 S1 -107.13(16) n
O1 S1 N1 C8 40.15(15) n
O2 S1 N1 C8 166.12(13) y
C1 S1 N1 C8 -81.90(15) y
O1 S1 N1 Ti1 -116.77(8) n
O2 S1 N1 Ti1 9.20(8) n
C1 S1 N1 Ti1 121.18(8) n
O2 Ti1 N1 C8 -158.94(17) n
Cl1 Ti1 N1 C8 128.72(14) n
Cl2 Ti1 N1 C8 -103.85(15) n
C11 Ti1 N1 C8 43.24(16) n
C14 Ti1 N1 C8 -14.39(16) n
C12 Ti1 N1 C8 33.55(18) n
C10 Ti1 N1 C8 15.35(15) n
C13 Ti1 N1 C8 -7.27(18) n
O2 Ti1 N1 S1 -6.45(6) n
Cl1 Ti1 N1 S1 -78.78(7) n
Cl2 Ti1 N1 S1 48.65(8) n
C11 Ti1 N1 S1 -164.26(7) n
C14 Ti1 N1 S1 138.11(8) n
C12 Ti1 N1 S1 -173.96(7) n
C10 Ti1 N1 S1 167.84(9) n
C13 Ti1 N1 S1 145.23(8) n
O1 S1 C1 C2 -9.99(16) n
O2 S1 C1 C2 -137.71(14) y
N1 S1 C1 C2 115.82(14) n
O1 S1 C1 C6 166.57(13) n
O2 S1 C1 C6 38.85(15) n
N1 S1 C1 C6 -67.62(15) n
C6 C1 C2 C3 -2.0(3) n
S1 C1 C2 C3 174.50(14) n
C1 C2 C3 C4 .2(3) n
C2 C3 C4 C5 2.1(3) n
C2 C3 C4 C7 -176.5(2) n
C3 C4 C5 C6 -2.7(3) n
C7 C4 C5 C6 175.97(19) n
C2 C1 C6 C5 1.4(3) n
S1 C1 C6 C5 -175.05(14) n
C4 C5 C6 C1 .9(3) n
S1 N1 C8 C15 59.59(19) y
Ti1 N1 C8 C15 -152.08(13) n
S1 N1 C8 C9 -176.42(14) n
Ti1 N1 C8 C9 -28.1(2) n
N1 C8 C9 C10 24.2(2) y
C15 C8 C9 C10 149.33(18) n
C8 C9 C10 C11 -103.7(2) y
C8 C9 C10 C14 69.5(3) n
C8 C9 C10 Ti1 -17.5(2) n
N1 Ti1 C10 C11 124.95(12) n
O2 Ti1 C10 C11 132.21(10) n
Cl1 Ti1 C10 C11 22.45(12) n
Cl2 Ti1 C10 C11 -119.56(10) n
C14 Ti1 C10 C11 -115.24(17) n
C12 Ti1 C10 C11 -37.26(11) n
C13 Ti1 C10 C11 -77.69(12) n
N1 Ti1 C10 C14 -119.81(13) n
O2 Ti1 C10 C14 -112.54(13) n
Cl1 Ti1 C10 C14 137.69(11) n
Cl2 Ti1 C10 C14 -4.32(14) n
C11 Ti1 C10 C14 115.24(17) n
C12 Ti1 C10 C14 77.99(13) n
C13 Ti1 C10 C14 37.55(13) n
N1 Ti1 C10 C9 3.47(16) n
O2 Ti1 C10 C9 10.7(2) n
Cl1 Ti1 C10 C9 -99.03(17) n
Cl2 Ti1 C10 C9 118.96(16) n
C11 Ti1 C10 C9 -121.5(2) n
C14 Ti1 C10 C9 123.3(2) n
C12 Ti1 C10 C9 -158.7(2) n
C13 Ti1 C10 C9 160.8(2) n
C14 C10 C11 C12 1.6(2) n
C9 C10 C11 C12 175.92(18) n
Ti1 C10 C11 C12 65.48(13) n
C14 C10 C11 Ti1 -63.91(12) n
C9 C10 C11 Ti1 110.44(18) n
N1 Ti1 C11 C12 -165.81(12) n
O2 Ti1 C11 C12 153.81(13) n
Cl1 Ti1 C11 C12 84.05(12) n
Cl2 Ti1 C11 C12 -26.04(15) n
C14 Ti1 C11 C12 -78.00(14) n
C10 Ti1 C11 C12 -115.71(16) n
C13 Ti1 C11 C12 -36.72(13) n
N1 Ti1 C11 C10 -50.10(11) n
O2 Ti1 C11 C10 -90.48(14) n
Cl1 Ti1 C11 C10 -160.24(10) n
Cl2 Ti1 C11 C10 89.68(12) n
C14 Ti1 C11 C10 37.72(11) n
C12 Ti1 C11 C10 115.71(16) n
C13 Ti1 C11 C10 78.99(12) n
C10 C11 C12 C13 -.3(2) n
Ti1 C11 C12 C13 65.22(14) n
C10 C11 C12 Ti1 -65.49(13) n
N1 Ti1 C12 C13 -98.70(14) n
O2 Ti1 C12 C13 133.0(2) n
Cl1 Ti1 C12 C13 151.74(14) n
Cl2 Ti1 C12 C13 45.37(14) n
C11 Ti1 C12 C13 -116.0(2) n
C14 Ti1 C12 C13 -36.83(13) n
C10 Ti1 C12 C13 -78.45(15) n
N1 Ti1 C12 C11 17.26(15) n
O2 Ti1 C12 C11 -111.0(2) n
Cl1 Ti1 C12 C11 -92.30(12) n
Cl2 Ti1 C12 C11 161.33(11) n
C14 Ti1 C12 C11 79.13(14) n
C10 Ti1 C12 C11 37.51(11) n
C13 Ti1 C12 C11 116.0(2) n
C11 C12 C13 C14 -1.2(2) n
Ti1 C12 C13 C14 63.08(14) n
C11 C12 C13 Ti1 -64.25(14) n
N1 Ti1 C13 C12 104.46(14) n
O2 Ti1 C13 C12 -155.28(14) n
Cl1 Ti1 C13 C12 -30.59(15) n
Cl2 Ti1 C13 C12 -134.77(14) n
C11 Ti1 C13 C12 37.48(13) n
C14 Ti1 C13 C12 117.09(19) n
C10 Ti1 C13 C12 79.17(14) n
N1 Ti1 C13 C14 -12.64(15) n
O2 Ti1 C13 C14 87.62(19) n
Cl1 Ti1 C13 C14 -147.69(11) n
Cl2 Ti1 C13 C14 108.14(12) n
C11 Ti1 C13 C14 -79.62(13) n
C12 Ti1 C13 C14 -117.09(19) n
C10 Ti1 C13 C14 -37.93(12) n
C12 C13 C14 C10 2.1(2) n
Ti1 C13 C14 C10 65.76(13) n
C12 C13 C14 Ti1 -63.61(14) n
C11 C10 C14 C13 -2.3(2) n
C9 C10 C14 C13 -176.51(18) n
Ti1 C10 C14 C13 -66.12(14) n
C11 C10 C14 Ti1 63.85(12) n
C9 C10 C14 Ti1 -110.38(18) n
N1 Ti1 C14 C13 169.37(13) n
O2 Ti1 C14 C13 -140.14(11) n
Cl1 Ti1 C14 C13 49.25(16) n
Cl2 Ti1 C14 C13 -68.48(12) n
C11 Ti1 C14 C13 77.40(13) n
C12 Ti1 C14 C13 36.14(12) n
C10 Ti1 C14 C13 115.05(18) n
N1 Ti1 C14 C10 54.31(12) n
O2 Ti1 C14 C10 104.81(13) n
Cl1 Ti1 C14 C10 -65.80(16) n
Cl2 Ti1 C14 C10 176.47(12) n
C11 Ti1 C14 C10 -37.65(12) n
C12 Ti1 C14 C10 -78.91(13) n
C13 Ti1 C14 C10 -115.05(18) n
N1 C8 C15 C17 58.4(2) n
C9 C8 C15 C17 -60.9(2) n
N1 C8 C15 C16 -177.67(16) n
C9 C8 C15 C16 63.1(2) n
